data_4345187
loop_
_publ_author_name
'Krchov\'a, Tereza'
'Herynek, V\'it'
'G\'alisov\'a, Andrea'
'Blahut, Jan'
'Hermann, Petr'
'Kotek, Jan'

_publ_section_title
;
 Eu(III) Complex with DO3A-amino-phosphonate Ligand as a
 Concentration-Independent pH-Responsive Contrast Agent for Magnetic
 Resonance Spectroscopy (MRS).
;
_journal_issue 4
_journal_name_full 'Inorganic chemistry'
_journal_page_first 2078
_journal_page_last 2091
_journal_paper_doi 10.1021/acs.inorgchem.6b02749
_journal_volume 56
_journal_year 2017
_chemical_formula_sum 'C17 H43.5 N5 O13.75 P'
_chemical_formula_weight 569.04
_chemical_name_systematic
; 
 ? 
;
_space_group_IT_number 2
_symmetry_space_group_name_Hall '-P 1'
_symmetry_space_group_name_H-M 'P -1'
_atom_sites_solution_hydrogens geom
_atom_sites_solution_primary direct
_atom_sites_solution_secondary difmap
_audit_creation_method SHELXL-97
_cell_angle_alpha 84.3110(10)
_cell_angle_beta 80.1060(10)
_cell_angle_gamma 81.4670(10)
_cell_formula_units_Z 4
_cell_length_a 11.0215(3)
_cell_length_b 12.3502(3)
_cell_length_c 19.0688(6)
_cell_measurement_temperature 150(2)
_cell_volume 2521.46(12)
_computing_structure_refinement 'SHELXL-97 (Sheldrick, 1997)'
_computing_structure_solution 'SHELXS-97 (Sheldrick, 1990)'
_diffrn_ambient_temperature 150(2)
_diffrn_measured_fraction_theta_full 1.000
_diffrn_measured_fraction_theta_max 1.000
_diffrn_radiation_monochromator graphite
_diffrn_radiation_source 'fine-focus sealed tube'
_diffrn_radiation_type MoK\a
_diffrn_radiation_wavelength 0.71073
_diffrn_reflns_av_R_equivalents 0.0271
_diffrn_reflns_av_sigmaI/netI 0.0386
_diffrn_reflns_limit_h_max 14
_diffrn_reflns_limit_h_min -14
_diffrn_reflns_limit_k_max 16
_diffrn_reflns_limit_k_min -11
_diffrn_reflns_limit_l_max 24
_diffrn_reflns_limit_l_min -24
_diffrn_reflns_number 34679
_diffrn_reflns_theta_full 27.50
_diffrn_reflns_theta_max 27.50
_diffrn_reflns_theta_min 1.09
_exptl_absorpt_coefficient_mu 0.187
_exptl_absorpt_correction_T_max 0.9736
_exptl_absorpt_correction_T_min 0.8749
_exptl_crystal_density_diffrn 1.499
_exptl_crystal_density_method 'not measured'
_exptl_crystal_F_000 1222
_exptl_crystal_size_max 0.73
_exptl_crystal_size_mid 0.27
_exptl_crystal_size_min 0.14
_refine_diff_density_max 0.675
_refine_diff_density_min -0.789
_refine_diff_density_rms 0.072
_refine_ls_extinction_method none
_refine_ls_goodness_of_fit_ref 1.030
_refine_ls_hydrogen_treatment mixed
_refine_ls_matrix_type full
_refine_ls_number_parameters 687
_refine_ls_number_reflns 11576
_refine_ls_number_restraints 0
_refine_ls_restrained_S_all 1.030
_refine_ls_R_factor_all 0.0751
_refine_ls_R_factor_gt 0.0534
_refine_ls_shift/su_max 0.000
_refine_ls_shift/su_mean 0.000
_refine_ls_structure_factor_coef Fsqd
_refine_ls_weighting_details 'calc w=1/[\s^2^(Fo^2^)+(0.0814P)^2^+1.2761P] where P=(Fo^2^+2Fc^2^)/3'
_refine_ls_weighting_scheme calc
_refine_ls_wR_factor_gt 0.1397
_refine_ls_wR_factor_ref 0.1543
_reflns_number_gt 8615
_reflns_number_total 11576
_reflns_threshold_expression >2sigma(I)
_cod_data_source_file ic6b02749_si_002.cif
_cod_data_source_block do3anp-cor
_cod_depositor_comments
;
The following automatic conversions were performed:
'_atom_site_symetry_multiplicity' tag replaced with
'_atom_site_symmetry_multiplicity' tag as specified in the
replacement file
'/usr/data/users/saulius/crontab/automatic-downloads/rss-feeds/ACS/lib/lists/replacement-tags.lst'.

Automatic conversion script
Id: cif_correct_tags 4268 2015-11-12 08:31:59Z antanas 

 Adding full bibliography for 4345187.cif.
;
_cod_original_formula_sum 'C17 H43.50 N5 O13.75 P'
_cod_database_code 4345187

loop_
_symmetry_equiv_pos_as_xyz
'x, y, z'
'-x, -y, -z'

loop_
_atom_site_label
_atom_site_type_symbol
_atom_site_fract_x
_atom_site_fract_y
_atom_site_fract_z
_atom_site_U_iso_or_equiv
_atom_site_adp_type
_atom_site_occupancy
_atom_site_symmetry_multiplicity
_atom_site_calc_flag
_atom_site_refinement_flags
_atom_site_disorder_assembly
_atom_site_disorder_group
N1A N 0.31080(15) 0.75765(15) 0.04418(9) 0.0200(4) Uani 1 1 d . . .
C2A C 0.22216(19) 0.68766(19) 0.02895(12) 0.0232(5) Uani 1 1 d . . .
H2A H 0.2640 0.6112 0.0262 0.028 Uiso 1 1 calc R . .
H2B H 0.1976 0.7130 -0.0181 0.028 Uiso 1 1 calc R . .
C3A C 0.10670(18) 0.68933(17) 0.08477(11) 0.0195(4) Uani 1 1 d . . .
H3A H 0.0683 0.7662 0.0909 0.023 Uiso 1 1 calc R . .
H3B H 0.0458 0.6500 0.0686 0.023 Uiso 1 1 calc R . .
N4A N 0.13750(15) 0.63597(13) 0.15499(10) 0.0179(4) Uani 1 1 d . . .
H4A H 0.2101 0.6611 0.1613 0.021 Uiso 1 1 calc R . .
C5A C 0.04159(19) 0.66857(17) 0.21823(12) 0.0207(4) Uani 1 1 d . . .
H5A H 0.0566 0.6177 0.2603 0.025 Uiso 1 1 calc R . .
H5B H -0.0421 0.6622 0.2080 0.025 Uiso 1 1 calc R . .
C6A C 0.04545(18) 0.78532(17) 0.23534(11) 0.0186(4) Uani 1 1 d . . .
H6A H 0.0104 0.8371 0.1986 0.022 Uiso 1 1 calc R . .
H6B H -0.0073 0.7990 0.2820 0.022 Uiso 1 1 calc R . .
N7A N 0.17228(14) 0.80675(13) 0.23810(9) 0.0149(3) Uani 1 1 d . . .
C8A C 0.17735(18) 0.92486(16) 0.24034(11) 0.0179(4) Uani 1 1 d . . .
H8A H 0.2439 0.9344 0.2672 0.022 Uiso 1 1 calc R . .
H8B H 0.0975 0.9594 0.2661 0.022 Uiso 1 1 calc R . .
C9A C 0.20172(18) 0.98207(17) 0.16669(12) 0.0212(4) Uani 1 1 d . . .
H9A H 0.1943 1.0622 0.1704 0.025 Uiso 1 1 calc R . .
H9B H 0.1388 0.9684 0.1385 0.025 Uiso 1 1 calc R . .
N10A N 0.33015(15) 0.94109(14) 0.12908(9) 0.0185(4) Uani 1 1 d . . .
H10A H 0.3470 0.8665 0.1422 0.022 Uiso 1 1 calc R . .
C11A C 0.3354(2) 0.9549(2) 0.04921(12) 0.0267(5) Uani 1 1 d . . .
H11A H 0.4234 0.9460 0.0259 0.032 Uiso 1 1 calc R . .
H11B H 0.2975 1.0302 0.0356 0.032 Uiso 1 1 calc R . .
C12A C 0.2680(2) 0.87268(18) 0.02228(12) 0.0235(5) Uani 1 1 d . . .
H12A H 0.1780 0.8889 0.0402 0.028 Uiso 1 1 calc R . .
H12B H 0.2796 0.8821 -0.0305 0.028 Uiso 1 1 calc R . .
C20A C 0.4342(2) 0.7224(2) 0.00361(12) 0.0304(5) Uani 1 1 d . . .
H20A H 0.4831 0.7848 -0.0038 0.036 Uiso 1 1 calc R . .
H20B H 0.4238 0.7031 -0.0440 0.036 Uiso 1 1 calc R . .
C21A C 0.5063(2) 0.6254(2) 0.03968(13) 0.0298(5) Uani 1 1 d . . .
H21A H 0.4583 0.5624 0.0471 0.036 Uiso 1 1 calc R . .
H21B H 0.5861 0.6037 0.0085 0.036 Uiso 1 1 calc R . .
N22A N 0.53102(16) 0.65314(15) 0.10963(10) 0.0238(4) Uani 1 1 d . . .
H22A H 0.5534 0.7227 0.1043 0.029 Uiso 1 1 calc R . .
H22B H 0.4584 0.6546 0.1418 0.029 Uiso 1 1 calc R . .
C23A C 0.62935(18) 0.57680(17) 0.14027(12) 0.0216(4) Uani 1 1 d . A .
H23A H 0.6164 0.5005 0.1353 0.026 Uiso 1 1 calc R . .
H23B H 0.6199 0.5867 0.1919 0.026 Uiso 1 1 calc R . .
P1A P 0.78662(5) 0.59496(5) 0.09950(4) 0.02939(16) Uani 1 1 d . . .
O1A O 0.7925(5) 0.7194(4) 0.1303(2) 0.0185(9) Uani 0.50 1 d P A 1
H1A H 0.7333 0.7622 0.1123 0.022 Uiso 1 1 d R A 1
O2A O 0.7933(5) 0.6078(3) 0.0249(4) 0.0193(9) Uani 0.50 1 d P A 1
O1B O 0.8097(5) 0.7082(5) 0.0951(4) 0.0585(18) Uani 0.50 1 d P A 2
O2B O 0.8045(6) 0.5608(5) 0.0170(4) 0.0498(17) Uani 0.50 1 d P A 2
O3A O 0.87069(13) 0.51748(12) 0.13999(9) 0.0257(4) Uani 1 1 d . A .
C30A C 0.1671(2) 0.51357(16) 0.15413(13) 0.0247(5) Uani 1 1 d . . .
H30A H 0.1728 0.4920 0.1049 0.030 Uiso 1 1 calc R . .
H30B H 0.0998 0.4783 0.1849 0.030 Uiso 1 1 calc R . .
C31A C 0.28943(18) 0.47504(16) 0.18092(11) 0.0186(4) Uani 1 1 d . . .
O31A O 0.34855(13) 0.54581(12) 0.19484(8) 0.0224(3) Uani 1 1 d . . .
O31B O 0.32243(13) 0.37189(12) 0.18458(8) 0.0235(3) Uani 1 1 d . . .
C40A C 0.22437(18) 0.74468(17) 0.29748(11) 0.0171(4) Uani 1 1 d . . .
H40A H 0.1972 0.6709 0.3046 0.021 Uiso 1 1 calc R . .
H40B H 0.1928 0.7826 0.3417 0.021 Uiso 1 1 calc R . .
C41A C 0.36462(18) 0.73292(15) 0.28369(11) 0.0152(4) Uani 1 1 d . . .
O41A O 0.41250(13) 0.67893(12) 0.33763(8) 0.0215(3) Uani 1 1 d . . .
H41A H 0.4899 0.6646 0.3260 0.032 Uiso 1 1 calc R . .
O41B O 0.42536(12) 0.76743(11) 0.22910(8) 0.0181(3) Uani 1 1 d . . .
C50A C 0.42667(18) 0.99810(17) 0.15200(12) 0.0209(4) Uani 1 1 d . . .
H50A H 0.4095 0.9995 0.2046 0.025 Uiso 1 1 calc R . .
H50B H 0.4179 1.0752 0.1315 0.025 Uiso 1 1 calc R . .
C51A C 0.56125(19) 0.94601(17) 0.13025(11) 0.0200(4) Uani 1 1 d . . .
O51A O 0.58425(14) 0.86367(13) 0.09428(9) 0.0291(4) Uani 1 1 d . . .
O51B O 0.63987(14) 0.99265(13) 0.15050(10) 0.0321(4) Uani 1 1 d . . .
N1X N 0.67545(14) 0.22262(14) 0.45777(9) 0.0162(3) Uani 1 1 d . . .
C2X C 0.75977(18) 0.29496(17) 0.47572(11) 0.0190(4) Uani 1 1 d . . .
H2X H 0.7864 0.2666 0.5219 0.023 Uiso 1 1 calc R . .
H2Y H 0.7135 0.3694 0.4818 0.023 Uiso 1 1 calc R . .
C3X C 0.87416(17) 0.30328(17) 0.41959(11) 0.0171(4) Uani 1 1 d . . .
H3X H 0.9322 0.3438 0.4375 0.021 Uiso 1 1 calc R . .
H3Y H 0.9172 0.2287 0.4100 0.021 Uiso 1 1 calc R . .
N4X N 0.83876(14) 0.36168(13) 0.35168(9) 0.0145(3) Uani 1 1 d . . .
H4X H 0.7678 0.3346 0.3446 0.017 Uiso 1 1 calc R . .
C5X C 0.93351(17) 0.33967(16) 0.28645(11) 0.0167(4) Uani 1 1 d . . .
H5X H 1.0165 0.3484 0.2965 0.020 Uiso 1 1 calc R . .
H5Y H 0.9140 0.3944 0.2470 0.020 Uiso 1 1 calc R . .
C6X C 0.93718(17) 0.22516(16) 0.26301(11) 0.0168(4) Uani 1 1 d . . .
H6X H 0.9896 0.2190 0.2155 0.020 Uiso 1 1 calc R . .
H6Y H 0.9759 0.1708 0.2971 0.020 Uiso 1 1 calc R . .
N7X N 0.81243(14) 0.19931(13) 0.25909(9) 0.0143(3) Uani 1 1 d . . .
C8X C 0.81541(18) 0.08118(15) 0.25145(11) 0.0167(4) Uani 1 1 d . . .
H8X H 0.8960 0.0529 0.2233 0.020 Uiso 1 1 calc R . .
H8Y H 0.7487 0.0711 0.2249 0.020 Uiso 1 1 calc R . .
C9X C 0.79838(17) 0.01609(16) 0.32277(11) 0.0186(4) Uani 1 1 d . . .
H9X H 0.8614 0.0299 0.3509 0.022 Uiso 1 1 calc R . .
H9Y H 0.8106 -0.0633 0.3154 0.022 Uiso 1 1 calc R . .
N10X N 0.67005(14) 0.04783(13) 0.36351(9) 0.0151(3) Uani 1 1 d . . .
H10X H 0.6495 0.1232 0.3550 0.018 Uiso 1 1 calc R . .
C11X C 0.66886(19) 0.02363(17) 0.44259(11) 0.0193(4) Uani 1 1 d . . .
H11X H 0.7144 -0.0505 0.4515 0.023 Uiso 1 1 calc R . .
H11Y H 0.5819 0.0236 0.4669 0.023 Uiso 1 1 calc R . .
C12X C 0.72800(18) 0.10722(16) 0.47389(11) 0.0187(4) Uani 1 1 d . . .
H12X H 0.7179 0.0917 0.5264 0.022 Uiso 1 1 calc R . .
H12Y H 0.8182 0.0982 0.4553 0.022 Uiso 1 1 calc R . .
C20X C 0.55048(18) 0.24707(17) 0.50060(11) 0.0197(4) Uani 1 1 d . . .
H20X H 0.5601 0.2588 0.5498 0.024 Uiso 1 1 calc R . .
H20Y H 0.5060 0.1824 0.5031 0.024 Uiso 1 1 calc R . .
C21X C 0.47190(19) 0.34680(17) 0.47121(11) 0.0206(4) Uani 1 1 d . . .
H21X H 0.3925 0.3612 0.5042 0.025 Uiso 1 1 calc R . .
H21Y H 0.5161 0.4118 0.4678 0.025 Uiso 1 1 calc R . .
N22X N 0.44580(15) 0.32962(14) 0.39940(9) 0.0169(4) Uani 1 1 d . . .
H22X H 0.4124 0.2650 0.4026 0.020 Uiso 1 1 calc R . .
H22Y H 0.5201 0.3211 0.3687 0.020 Uiso 1 1 calc R . .
C23X C 0.36015(17) 0.41854(16) 0.36725(11) 0.0180(4) Uani 1 1 d . . .
H23X H 0.3677 0.4086 0.3157 0.022 Uiso 1 1 calc R . .
H23Y H 0.3875 0.4901 0.3715 0.022 Uiso 1 1 calc R . .
P1X P 0.19748(4) 0.42380(4) 0.40710(3) 0.01694(13) Uani 1 1 d . . .
O1X O 0.17378(13) 0.29941(12) 0.41298(9) 0.0233(3) Uani 1 1 d . . .
H1X H 0.1950 0.2749 0.3694 0.028 Uiso 1 1 d R . .
O2X O 0.12580(13) 0.49312(12) 0.35519(8) 0.0226(3) Uani 1 1 d . . .
O3X O 0.18093(13) 0.45643(12) 0.48183(8) 0.0242(3) Uani 1 1 d . . .
C30X C 0.80297(18) 0.48253(16) 0.35756(12) 0.0184(4) Uani 1 1 d . . .
H30X H 0.8690 0.5228 0.3297 0.022 Uiso 1 1 calc R . .
H30Y H 0.7927 0.4994 0.4081 0.022 Uiso 1 1 calc R . .
C31X C 0.68134(18) 0.51810(17) 0.32884(11) 0.0188(4) Uani 1 1 d . . .
O31X O 0.62708(12) 0.44515(11) 0.31277(8) 0.0206(3) Uani 1 1 d . . .
O31Y O 0.64553(15) 0.62021(12) 0.32486(10) 0.0330(4) Uani 1 1 d . . .
C40X C 0.75476(17) 0.26439(16) 0.20283(11) 0.0160(4) Uani 1 1 d . . .
H40X H 0.7865 0.2317 0.1568 0.019 Uiso 1 1 calc R . .
H40Y H 0.7771 0.3398 0.1985 0.019 Uiso 1 1 calc R . .
C41X C 0.61444(17) 0.26916(15) 0.21866(11) 0.0142(4) Uani 1 1 d . . .
O41X O 0.56171(13) 0.32436(12) 0.16694(8) 0.0195(3) Uani 1 1 d . . .
H41X H 0.4845 0.3357 0.1801 0.029 Uiso 1 1 calc R . .
O41Y O 0.55789(12) 0.22779(11) 0.27235(7) 0.0170(3) Uani 1 1 d . . .
C50X C 0.57502(18) -0.00733(16) 0.33761(12) 0.0182(4) Uani 1 1 d . . .
H50X H 0.5836 -0.0855 0.3558 0.022 Uiso 1 1 calc R . .
H50Y H 0.5923 -0.0046 0.2848 0.022 Uiso 1 1 calc R . .
C51X C 0.44085(18) 0.04500(16) 0.36098(11) 0.0172(4) Uani 1 1 d . . .
O51X O 0.42073(13) 0.11257(12) 0.40705(8) 0.0202(3) Uani 1 1 d . . .
O51Y O 0.36126(13) 0.01281(12) 0.33119(9) 0.0253(3) Uani 1 1 d . . .
O1W O 0.03024(14) 0.33876(12) 0.57714(8) 0.0252(3) Uani 1 1 d . . .
H11W H -0.0197 0.3950 0.5880 0.030 Uiso 1 1 d R . .
H12W H 0.0717 0.3560 0.5407 0.030 Uiso 1 1 d R . .
O2W O 0.08856(15) 0.05423(12) 0.40393(9) 0.0288(4) Uani 1 1 d . . .
H21W H 0.1526 0.0403 0.3817 0.035 Uiso 1 1 d R . .
H22W H 0.0649 -0.0040 0.4268 0.035 Uiso 1 1 d R . .
O3W O 0.90365(15) 0.94317(13) 0.09243(9) 0.0303(4) Uani 1 1 d . . .
H31W H 0.8247 0.9609 0.1074 0.036 Uiso 1 1 d R . .
H32W H 0.9394 0.9913 0.0809 0.036 Uiso 1 1 d R . .
O4W O 0.98093(16) 0.87204(13) 0.45681(9) 0.0327(4) Uani 1 1 d . . .
H41W H 0.9484 0.8888 0.5029 0.039 Uiso 1 1 d R . .
H42W H 0.9768 0.8094 0.4494 0.039 Uiso 1 1 d R . .
O5W O 0.22180(14) 0.21010(13) 0.28597(9) 0.0276(4) Uani 1 1 d . . .
H51W H 0.2622 0.2595 0.2592 0.033 Uiso 1 1 d R . .
H52W H 0.2745 0.1524 0.2967 0.033 Uiso 1 1 d R . .
O6W O 0.01010(16) 0.34136(13) 0.07463(10) 0.0358(4) Uani 1 1 d . . .
H61W H 0.0700 0.3658 0.0477 0.043 Uiso 1 1 d R . .
H62W H -0.0439 0.3960 0.0792 0.043 Uiso 1 1 d R . .
O7W O 0.29229(17) 0.22563(14) 0.08099(11) 0.0435(5) Uani 1 1 d . . .
H71W H 0.3009 0.2684 0.1115 0.052 Uiso 1 1 d R . .
H72W H 0.2573 0.2723 0.0508 0.052 Uiso 1 1 d R . .
O8W O 0.7469(2) 0.77283(15) 0.38302(15) 0.0695(8) Uani 1 1 d . . .
H81W H 0.8145 0.7474 0.3909 0.083 Uiso 1 1 d R . .
H82W H 0.7189 0.7247 0.3749 0.083 Uiso 1 1 d R . .
O9W O 0.01931(16) 0.12478(13) 0.04723(10) 0.0363(4) Uani 1 1 d . . .
H91W H 0.0133 0.1889 0.0653 0.044 Uiso 1 1 d R . .
H92W H 0.0440 0.1173 0.0102 0.044 Uiso 1 1 d R . .
O10W O 0.7639(5) 0.7897(5) 0.2111(3) 0.0858(17) Uani 0.50 1 d P B 2
H10W H 0.7750 0.8604 0.1990 0.103 Uiso 0.50 1 d PR B 2
H10Z H 0.7059 0.7673 0.2448 0.103 Uiso 0.50 1 d PR B 2

loop_
_atom_site_aniso_label
_atom_site_aniso_U_11
_atom_site_aniso_U_22
_atom_site_aniso_U_33
_atom_site_aniso_U_23
_atom_site_aniso_U_13
_atom_site_aniso_U_12
N1A 0.0153(8) 0.0312(10) 0.0141(9) -0.0025(8) -0.0034(7) -0.0035(7)
C2A 0.0210(10) 0.0294(12) 0.0209(11) -0.0063(9) -0.0071(9) -0.0016(8)
C3A 0.0178(9) 0.0204(10) 0.0214(11) 0.0014(9) -0.0086(8) -0.0015(8)
N4A 0.0177(8) 0.0136(8) 0.0248(10) 0.0009(7) -0.0111(7) -0.0024(6)
C5A 0.0210(10) 0.0211(11) 0.0218(11) 0.0046(9) -0.0077(8) -0.0083(8)
C6A 0.0148(9) 0.0230(11) 0.0182(11) -0.0006(8) -0.0040(8) -0.0021(8)
N7A 0.0143(8) 0.0159(8) 0.0153(9) 0.0004(7) -0.0042(6) -0.0034(6)
C8A 0.0167(9) 0.0167(10) 0.0209(11) -0.0039(8) -0.0036(8) -0.0016(7)
C9A 0.0189(10) 0.0165(10) 0.0287(12) 0.0042(9) -0.0083(9) -0.0027(8)
N10A 0.0191(8) 0.0195(9) 0.0186(9) 0.0049(7) -0.0063(7) -0.0084(7)
C11A 0.0285(11) 0.0358(13) 0.0192(12) 0.0105(10) -0.0106(9) -0.0162(10)
C12A 0.0228(10) 0.0333(12) 0.0164(11) 0.0056(9) -0.0091(8) -0.0085(9)
C20A 0.0199(11) 0.0568(16) 0.0147(11) -0.0100(11) -0.0028(9) -0.0010(10)
C21A 0.0198(10) 0.0437(14) 0.0290(13) -0.0212(11) -0.0074(9) 0.0026(9)
N22A 0.0195(9) 0.0277(10) 0.0257(10) -0.0110(8) -0.0084(7) 0.0037(7)
C23A 0.0165(9) 0.0199(11) 0.0284(12) 0.0010(9) -0.0054(9) -0.0021(8)
P1A 0.0156(3) 0.0337(3) 0.0381(4) 0.0149(3) -0.0079(2) -0.0083(2)
O1A 0.0151(17) 0.0158(17) 0.026(2) -0.0069(17) -0.0069(17) 0.0023(12)
O2A 0.0150(16) 0.018(2) 0.021(2) -0.0008(18) 0.0029(14) 0.0015(16)
O1B 0.024(2) 0.027(3) 0.125(6) 0.018(4) -0.020(4) -0.0117(19)
O2B 0.031(3) 0.091(5) 0.029(3) 0.000(4) -0.002(2) -0.018(4)
O3A 0.0178(7) 0.0261(8) 0.0331(9) -0.0013(7) -0.0072(7) 0.0006(6)
C30A 0.0266(11) 0.0129(10) 0.0382(14) -0.0009(9) -0.0168(10) -0.0018(8)
C31A 0.0208(10) 0.0175(10) 0.0170(11) 0.0000(8) -0.0049(8) 0.0006(8)
O31A 0.0208(7) 0.0205(8) 0.0277(9) -0.0024(6) -0.0095(6) -0.0019(6)
O31B 0.0245(8) 0.0175(8) 0.0286(9) 0.0000(6) -0.0088(6) 0.0006(6)
C40A 0.0185(9) 0.0198(10) 0.0135(10) 0.0013(8) -0.0044(8) -0.0032(8)
C41A 0.0199(9) 0.0121(9) 0.0146(10) -0.0035(8) -0.0061(8) 0.0001(7)
O41A 0.0222(7) 0.0243(8) 0.0184(8) 0.0011(6) -0.0091(6) 0.0011(6)
O41B 0.0178(7) 0.0194(7) 0.0164(8) -0.0008(6) -0.0024(6) -0.0011(5)
C50A 0.0218(10) 0.0192(10) 0.0246(12) 0.0028(9) -0.0076(9) -0.0103(8)
C51A 0.0226(10) 0.0207(11) 0.0178(11) 0.0067(9) -0.0057(8) -0.0095(8)
O51A 0.0280(8) 0.0386(10) 0.0238(9) -0.0095(7) 0.0012(7) -0.0164(7)
O51B 0.0218(8) 0.0297(9) 0.0499(11) -0.0121(8) -0.0133(7) -0.0056(6)
N1X 0.0139(8) 0.0198(9) 0.0152(9) -0.0003(7) -0.0041(6) -0.0022(6)
C2X 0.0183(9) 0.0230(11) 0.0172(11) -0.0025(9) -0.0054(8) -0.0037(8)
C3X 0.0154(9) 0.0197(10) 0.0165(10) 0.0010(8) -0.0064(8) -0.0004(7)
N4X 0.0132(7) 0.0137(8) 0.0176(9) -0.0004(7) -0.0061(6) -0.0018(6)
C5X 0.0145(9) 0.0180(10) 0.0184(11) 0.0020(8) -0.0038(8) -0.0053(7)
C6X 0.0123(9) 0.0191(10) 0.0192(11) -0.0013(8) -0.0029(8) -0.0016(7)
N7X 0.0132(7) 0.0145(8) 0.0162(9) -0.0010(7) -0.0043(6) -0.0027(6)
C8X 0.0156(9) 0.0148(10) 0.0202(11) -0.0044(8) -0.0033(8) -0.0009(7)
C9X 0.0141(9) 0.0163(10) 0.0245(11) 0.0005(8) -0.0034(8) 0.0002(7)
N10X 0.0137(8) 0.0131(8) 0.0188(9) 0.0019(7) -0.0049(7) -0.0020(6)
C11X 0.0212(10) 0.0186(10) 0.0183(11) 0.0062(8) -0.0061(8) -0.0050(8)
C12X 0.0168(9) 0.0206(11) 0.0189(11) 0.0044(8) -0.0072(8) -0.0024(8)
C20X 0.0178(10) 0.0275(11) 0.0135(10) -0.0016(9) -0.0027(8) -0.0021(8)
C21X 0.0189(10) 0.0259(11) 0.0177(11) -0.0080(9) -0.0043(8) 0.0010(8)
N22X 0.0156(8) 0.0175(8) 0.0176(9) -0.0015(7) -0.0040(7) -0.0003(6)
C23X 0.0146(9) 0.0181(10) 0.0205(11) 0.0017(8) -0.0041(8) -0.0005(7)
P1X 0.0129(2) 0.0178(3) 0.0196(3) 0.0001(2) -0.0021(2) -0.00153(19)
O1X 0.0203(7) 0.0205(8) 0.0285(9) -0.0019(6) -0.0007(6) -0.0051(6)
O2X 0.0178(7) 0.0243(8) 0.0252(8) 0.0002(6) -0.0059(6) 0.0004(6)
O3X 0.0225(7) 0.0276(8) 0.0223(8) -0.0043(7) -0.0013(6) -0.0035(6)
C30X 0.0183(9) 0.0126(10) 0.0252(11) -0.0017(8) -0.0085(8) 0.0006(7)
C31X 0.0181(9) 0.0184(10) 0.0201(11) -0.0021(8) -0.0067(8) 0.0010(8)
O31X 0.0163(7) 0.0207(7) 0.0266(8) -0.0029(6) -0.0083(6) -0.0020(5)
O31Y 0.0313(9) 0.0192(8) 0.0532(12) -0.0084(8) -0.0249(8) 0.0063(6)
C40X 0.0177(9) 0.0175(10) 0.0134(10) -0.0004(8) -0.0034(8) -0.0031(7)
C41X 0.0186(9) 0.0110(9) 0.0141(10) -0.0035(8) -0.0048(8) -0.0011(7)
O41X 0.0174(7) 0.0249(8) 0.0156(7) 0.0030(6) -0.0052(6) -0.0004(6)
O41Y 0.0175(7) 0.0178(7) 0.0147(7) 0.0010(6) -0.0018(6) -0.0014(5)
C50X 0.0174(9) 0.0147(10) 0.0241(11) -0.0005(8) -0.0066(8) -0.0042(7)
C51X 0.0186(9) 0.0145(10) 0.0190(11) 0.0042(8) -0.0053(8) -0.0046(7)
O51X 0.0196(7) 0.0210(8) 0.0204(8) -0.0017(6) -0.0028(6) -0.0044(6)
O51Y 0.0187(7) 0.0263(8) 0.0344(9) -0.0070(7) -0.0101(7) -0.0042(6)
O1W 0.0269(8) 0.0172(8) 0.0277(9) -0.0006(6) 0.0031(7) -0.0003(6)
O2W 0.0316(9) 0.0211(8) 0.0303(9) 0.0037(7) 0.0013(7) -0.0033(6)
O3W 0.0278(8) 0.0235(8) 0.0373(10) 0.0036(7) -0.0004(7) -0.0052(6)
O4W 0.0417(10) 0.0235(8) 0.0348(10) -0.0026(7) -0.0023(8) -0.0142(7)
O5W 0.0249(8) 0.0245(8) 0.0318(9) 0.0024(7) -0.0037(7) -0.0018(6)
O6W 0.0407(10) 0.0241(9) 0.0395(11) -0.0061(8) 0.0066(8) -0.0068(7)
O7W 0.0482(11) 0.0266(9) 0.0599(13) 0.0047(9) -0.0270(10) -0.0025(8)
O8W 0.0629(14) 0.0185(9) 0.144(2) -0.0006(12) -0.0705(16) -0.0012(9)
O9W 0.0446(10) 0.0279(9) 0.0398(11) -0.0036(8) -0.0088(8) -0.0125(8)
O10W 0.075(4) 0.090(4) 0.090(4) -0.002(3) -0.002(3) -0.017(3)

loop_
_atom_type_symbol
_atom_type_description
_atom_type_scat_dispersion_real
_atom_type_scat_dispersion_imag
_atom_type_scat_source
C C 0.0033 0.0016 'International Tables Vol C Tables 4.2.6.8 and 6.1.1.4'
H H 0.0000 0.0000 'International Tables Vol C Tables 4.2.6.8 and 6.1.1.4'
N N 0.0061 0.0033 'International Tables Vol C Tables 4.2.6.8 and 6.1.1.4'
O O 0.0106 0.0060 'International Tables Vol C Tables 4.2.6.8 and 6.1.1.4'
P P 0.1023 0.0942 'International Tables Vol C Tables 4.2.6.8 and 6.1.1.4'

loop_
_geom_angle_atom_site_label_1
_geom_angle_atom_site_label_2
_geom_angle_atom_site_label_3
_geom_angle
C12A N1A C20A 110.11(17)
C12A N1A C2A 108.86(16)
C20A N1A C2A 108.73(17)
N1A C2A C3A 112.91(17)
N1A C2A H2A 109.0
C3A C2A H2A 109.0
N1A C2A H2B 109.0
C3A C2A H2B 109.0
H2A C2A H2B 107.8
N4A C3A C2A 110.84(16)
N4A C3A H3A 109.5
C2A C3A H3A 109.5
N4A C3A H3B 109.5
C2A C3A H3B 109.5
H3A C3A H3B 108.1
C30A N4A C3A 112.21(16)
C30A N4A C5A 111.50(16)
C3A N4A C5A 113.89(15)
C30A N4A H4A 106.2
C3A N4A H4A 106.2
C5A N4A H4A 106.2
N4A C5A C6A 111.58(16)
N4A C5A H5A 109.3
C6A C5A H5A 109.3
N4A C5A H5B 109.3
C6A C5A H5B 109.3
H5A C5A H5B 108.0
N7A C6A C5A 112.48(16)
N7A C6A H6A 109.1
C5A C6A H6A 109.1
N7A C6A H6B 109.1
C5A C6A H6B 109.1
H6A C6A H6B 107.8
C40A N7A C6A 112.66(15)
C40A N7A C8A 110.30(15)
C6A N7A C8A 111.39(15)
N7A C8A C9A 112.16(17)
N7A C8A H8A 109.2
C9A C8A H8A 109.2
N7A C8A H8B 109.2
C9A C8A H8B 109.2
H8A C8A H8B 107.9
C8A C9A N10A 110.65(16)
C8A C9A H9A 109.5
N10A C9A H9A 109.5
C8A C9A H9B 109.5
N10A C9A H9B 109.5
H9A C9A H9B 108.1
C50A N10A C11A 111.30(15)
C50A N10A C9A 110.80(16)
C11A N10A C9A 110.71(16)
C50A N10A H10A 108.0
C11A N10A H10A 108.0
C9A N10A H10A 108.0
N10A C11A C12A 112.39(17)
N10A C11A H11A 109.1
C12A C11A H11A 109.1
N10A C11A H11B 109.1
C12A C11A H11B 109.1
H11A C11A H11B 107.9
N1A C12A C11A 113.73(17)
N1A C12A H12A 108.8
C11A C12A H12A 108.8
N1A C12A H12B 108.8
C11A C12A H12B 108.8
H12A C12A H12B 107.7
N1A C20A C21A 113.70(19)
N1A C20A H20A 108.8
C21A C20A H20A 108.8
N1A C20A H20B 108.8
C21A C20A H20B 108.8
H20A C20A H20B 107.7
N22A C21A C20A 110.73(18)
N22A C21A H21A 109.5
C20A C21A H21A 109.5
N22A C21A H21B 109.5
C20A C21A H21B 109.5
H21A C21A H21B 108.1
C23A N22A C21A 115.16(17)
C23A N22A H22A 108.5
C21A N22A H22A 108.5
C23A N22A H22B 108.5
C21A N22A H22B 108.5
H22A N22A H22B 107.5
N22A C23A P1A 114.63(15)
N22A C23A H23A 108.6
P1A C23A H23A 108.6
N22A C23A H23B 108.6
P1A C23A H23B 108.6
H23A C23A H23B 107.6
O2A P1A O1B 86.7(3)
O2A P1A O3A 126.4(2)
O1B P1A O3A 114.0(3)
O2A P1A O2B 21.1(3)
O1B P1A O2B 106.4(4)
O3A P1A O2B 109.7(2)
O2A P1A O1A 109.0(2)
O1B P1A O1A 23.2(3)
O3A P1A O1A 103.41(19)
O2B P1A O1A 129.4(3)
O2A P1A C23A 109.1(2)
O1B P1A C23A 112.9(2)
O3A P1A C23A 106.71(10)
O2B P1A C23A 107.1(2)
O1A P1A C23A 98.51(17)
P1A O1A H1A 102.9
P1A O1B H1A 114.2
N4A C30A C31A 109.88(16)
N4A C30A H30A 109.7
C31A C30A H30A 109.7
N4A C30A H30B 109.7
C31A C30A H30B 109.7
H30A C30A H30B 108.2
O31A C31A O31B 126.56(19)
O31A C31A C30A 117.84(18)
O31B C31A C30A 115.56(17)
N7A C40A C41A 111.09(16)
N7A C40A H40A 109.4
C41A C40A H40A 109.4
N7A C40A H40B 109.4
C41A C40A H40B 109.4
H40A C40A H40B 108.0
O41B C41A O41A 124.31(18)
O41B C41A C40A 124.11(18)
O41A C41A C40A 111.57(17)
C41A O41A H41A 109.5
N10A C50A C51A 115.08(17)
N10A C50A H50A 108.5
C51A C50A H50A 108.5
N10A C50A H50B 108.5
C51A C50A H50B 108.5
H50A C50A H50B 107.5
O51B C51A O51A 125.5(2)
O51B C51A C50A 114.48(19)
O51A C51A C50A 119.99(18)
C12X N1X C20X 110.21(15)
C12X N1X C2X 108.27(15)
C20X N1X C2X 109.70(16)
N1X C2X C3X 113.35(17)
N1X C2X H2X 108.9
C3X C2X H2X 108.9
N1X C2X H2Y 108.9
C3X C2X H2Y 108.9
H2X C2X H2Y 107.7
N4X C3X C2X 110.54(16)
N4X C3X H3X 109.5
C2X C3X H3X 109.5
N4X C3X H3Y 109.5
C2X C3X H3Y 109.5
H3X C3X H3Y 108.1
C30X N4X C5X 110.69(15)
C30X N4X C3X 112.31(15)
C5X N4X C3X 114.45(15)
C30X N4X H4X 106.3
C5X N4X H4X 106.3
C3X N4X H4X 106.3
N4X C5X C6X 112.19(15)
N4X C5X H5X 109.2
C6X C5X H5X 109.2
N4X C5X H5Y 109.2
C6X C5X H5Y 109.2
H5X C5X H5Y 107.9
N7X C6X C5X 112.23(15)
N7X C6X H6X 109.2
C5X C6X H6X 109.2
N7X C6X H6Y 109.2
C5X C6X H6Y 109.2
H6X C6X H6Y 107.9
C40X N7X C6X 113.50(15)
C40X N7X C8X 110.25(15)
C6X N7X C8X 110.95(15)
N7X C8X C9X 111.98(16)
N7X C8X H8X 109.2
C9X C8X H8X 109.2
N7X C8X H8Y 109.2
C9X C8X H8Y 109.2
H8X C8X H8Y 107.9
C8X C9X N10X 110.60(16)
C8X C9X H9X 109.5
N10X C9X H9X 109.5
C8X C9X H9Y 109.5
N10X C9X H9Y 109.5
H9X C9X H9Y 108.1
C50X N10X C11X 111.69(15)
C50X N10X C9X 111.23(15)
C11X N10X C9X 110.67(15)
C50X N10X H10X 107.7
C11X N10X H10X 107.7
C9X N10X H10X 107.7
N10X C11X C12X 112.00(16)
N10X C11X H11X 109.2
C12X C11X H11X 109.2
N10X C11X H11Y 109.2
C12X C11X H11Y 109.2
H11X C11X H11Y 107.9
N1X C12X C11X 114.14(16)
N1X C12X H12X 108.7
C11X C12X H12X 108.7
N1X C12X H12Y 108.7
C11X C12X H12Y 108.7
H12X C12X H12Y 107.6
N1X C20X C21X 113.94(17)
N1X C20X H20X 108.8
C21X C20X H20X 108.8
N1X C20X H20Y 108.8
C21X C20X H20Y 108.8
H20X C20X H20Y 107.7
N22X C21X C20X 110.95(16)
N22X C21X H21X 109.4
C20X C21X H21X 109.4
N22X C21X H21Y 109.4
C20X C21X H21Y 109.4
H21X C21X H21Y 108.0
C21X N22X C23X 116.08(16)
C21X N22X H22X 108.3
C23X N22X H22X 108.3
C21X N22X H22Y 108.3
C23X N22X H22Y 108.3
H22X N22X H22Y 107.4
N22X C23X P1X 114.86(14)
N22X C23X H23X 108.6
P1X C23X H23X 108.6
N22X C23X H23Y 108.6
P1X C23X H23Y 108.6
H23X C23X H23Y 107.5
O3X P1X O2X 118.72(9)
O3X P1X O1X 106.33(9)
O2X P1X O1X 111.87(9)
O3X P1X C23X 109.46(9)
O2X P1X C23X 105.89(9)
O1X P1X C23X 103.56(9)
P1X O1X H1X 107.9
N4X C30X C31X 108.83(16)
N4X C30X H30X 109.9
C31X C30X H30X 109.9
N4X C30X H30Y 109.9
C31X C30X H30Y 109.9
H30X C30X H30Y 108.3
O31X C31X O31Y 126.78(19)
O31X C31X C30X 117.62(17)
O31Y C31X C30X 115.60(17)
N7X C40X C41X 110.89(16)
N7X C40X H40X 109.5
C41X C40X H40X 109.5
N7X C40X H40Y 109.5
C41X C40X H40Y 109.5
H40X C40X H40Y 108.0
O41Y C41X O41X 124.12(17)
O41Y C41X C40X 124.47(18)
O41X C41X C40X 111.40(16)
C41X O41X H41X 109.5
N10X C50X C51X 113.55(16)
N10X C50X H50X 108.9
C51X C50X H50X 108.9
N10X C50X H50Y 108.9
C51X C50X H50Y 108.9
H50X C50X H50Y 107.7
O51X C51X O51Y 126.47(19)
O51X C51X C50X 118.47(17)
O51Y C51X C50X 115.06(18)
H11W O1W H12W 105.7
H21W O2W H22W 109.6
H31W O3W H32W 114.7
H41W O4W H42W 113.5
H51W O5W H52W 109.8
H61W O6W H62W 103.6
H71W O7W H72W 100.5
H81W O8W H82W 104.5
H91W O9W H92W 121.8
H10W O10W H10Z 124.9

loop_
_geom_bond_atom_site_label_1
_geom_bond_atom_site_label_2
_geom_bond_distance
N1A C12A 1.472(3)
N1A C20A 1.472(3)
N1A C2A 1.478(3)
C2A C3A 1.511(3)
C2A H2A 0.9900
C2A H2B 0.9900
C3A N4A 1.502(3)
C3A H3A 0.9900
C3A H3B 0.9900
N4A C30A 1.500(3)
N4A C5A 1.505(3)
N4A H4A 0.9300
C5A C6A 1.518(3)
C5A H5A 0.9900
C5A H5B 0.9900
C6A N7A 1.471(2)
C6A H6A 0.9900
C6A H6B 0.9900
N7A C40A 1.456(2)
N7A C8A 1.473(2)
C8A C9A 1.508(3)
C8A H8A 0.9900
C8A H8B 0.9900
C9A N10A 1.511(3)
C9A H9A 0.9900
C9A H9B 0.9900
N10A C50A 1.504(2)
N10A C11A 1.508(3)
N10A H10A 0.9300
C11A C12A 1.518(3)
C11A H11A 0.9900
C11A H11B 0.9900
C12A H12A 0.9900
C12A H12B 0.9900
C20A C21A 1.510(3)
C20A H20A 0.9900
C20A H20B 0.9900
C21A N22A 1.488(3)
C21A H21A 0.9900
C21A H21B 0.9900
N22A C23A 1.487(3)
N22A H22A 0.9200
N22A H22B 0.9200
C23A P1A 1.810(2)
C23A H23A 0.9900
C23A H23B 0.9900
P1A O2A 1.406(7)
P1A O1B 1.451(6)
P1A O3A 1.4854(16)
P1A O2B 1.640(7)
P1A O1A 1.713(5)
O1A H1A 0.8733
O1B H1A 1.0210
C30A C31A 1.518(3)
C30A H30A 0.9900
C30A H30B 0.9900
C31A O31A 1.238(2)
C31A O31B 1.270(2)
C40A C41A 1.510(3)
C40A H40A 0.9900
C40A H40B 0.9900
C41A O41B 1.213(2)
C41A O41A 1.314(2)
O41A H41A 0.8400
C50A C51A 1.531(3)
C50A H50A 0.9900
C50A H50B 0.9900
C51A O51B 1.241(2)
C51A O51A 1.253(3)
N1X C12X 1.480(3)
N1X C20X 1.481(2)
N1X C2X 1.482(2)
C2X C3X 1.516(3)
C2X H2X 0.9900
C2X H2Y 0.9900
C3X N4X 1.502(2)
C3X H3X 0.9900
C3X H3Y 0.9900
N4X C30X 1.496(2)
N4X C5X 1.499(3)
N4X H4X 0.9300
C5X C6X 1.518(3)
C5X H5X 0.9900
C5X H5Y 0.9900
C6X N7X 1.473(2)
C6X H6X 0.9900
C6X H6Y 0.9900
N7X C40X 1.453(2)
N7X C8X 1.475(2)
C8X C9X 1.507(3)
C8X H8X 0.9900
C8X H8Y 0.9900
C9X N10X 1.509(2)
C9X H9X 0.9900
C9X H9Y 0.9900
N10X C50X 1.504(2)
N10X C11X 1.506(3)
N10X H10X 0.9300
C11X C12X 1.517(3)
C11X H11X 0.9900
C11X H11Y 0.9900
C12X H12X 0.9900
C12X H12Y 0.9900
C20X C21X 1.515(3)
C20X H20X 0.9900
C20X H20Y 0.9900
C21X N22X 1.488(3)
C21X H21X 0.9900
C21X H21Y 0.9900
N22X C23X 1.494(2)
N22X H22X 0.9200
N22X H22Y 0.9200
C23X P1X 1.8174(19)
C23X H23X 0.9900
C23X H23Y 0.9900
P1X O3X 1.4930(16)
P1X O2X 1.4955(16)
P1X O1X 1.5862(15)
O1X H1X 0.8930
C30X C31X 1.523(3)
C30X H30X 0.9900
C30X H30Y 0.9900
C31X O31X 1.241(2)
C31X O31Y 1.263(2)
C40X C41X 1.517(3)
C40X H40X 0.9900
C40X H40Y 0.9900
C41X O41Y 1.212(2)
C41X O41X 1.312(2)
O41X H41X 0.8400
C50X C51X 1.533(3)
C50X H50X 0.9900
C50X H50Y 0.9900
C51X O51X 1.241(3)
C51X O51Y 1.253(2)
O1W H11W 0.8391
O1W H12W 0.7919
O2W H21W 0.7633
O2W H22W 0.8546
O3W H31W 0.8704
O3W H32W 0.7559
O4W H41W 0.9209
O4W H42W 0.8095
O5W H51W 0.8783
O5W H52W 0.8812
O6W H61W 0.8377
O6W H62W 0.8317
O7W H71W 0.8495
O7W H72W 0.8701
O8W H81W 0.7982
O8W H82W 0.7490
O9W H91W 0.8839
O9W H92W 0.7210
O10W H10W 0.9014
O10W H10Z 0.8805
